data_7023885
loop_
_publ_author_name
'Kumar, Vikash'
'Kalita, Aswini'
'Mondal, Biplab'

_publ_section_title
;
 Phenol ring nitration induced by the unprecedented reduction of the
 Cu(ii) centre by nitrogen dioxide.
;
_journal_issue 46
_journal_name_full 'Dalton transactions (Cambridge, England : 2003)'
_journal_page_first 16264
_journal_page_last 16267
_journal_paper_doi 10.1039/c3dt51642c
_journal_volume 42
_journal_year 2013
_chemical_formula_sum 'C26 H38 N4 O6'
_chemical_formula_weight 502.60
_chemical_name_systematic
; 
 ? 
;
_space_group_IT_number 14
_symmetry_cell_setting monoclinic
_symmetry_space_group_name_Hall '-P 2ybc'
_symmetry_space_group_name_H-M 'P 1 21/c 1'
_atom_sites_solution_hydrogens geom
_atom_sites_solution_primary direct
_atom_sites_solution_secondary difmap
_audit_creation_method SHELXL-97
_cell_angle_alpha 90.00
_cell_angle_beta 105.076(7)
_cell_angle_gamma 90.00
_cell_formula_units_Z 4
_cell_length_a 15.5224(11)
_cell_length_b 9.7342(9)
_cell_length_c 19.2871(12)
_cell_measurement_reflns_used 2282
_cell_measurement_temperature 293(2)
_cell_measurement_theta_max 28.5907
_cell_measurement_theta_min 3.0074
_cell_volume 2813.9(4)
_computing_cell_refinement 'Bruker SMART'
_computing_data_collection 'Bruker SMART'
_computing_data_reduction 'Bruker SAINT'
_computing_molecular_graphics 'Bruker SHELXTL'
_computing_publication_material 'Bruker SHELXTL'
_computing_structure_refinement 'SHELXL-97 (Sheldrick, 1997)'
_computing_structure_solution 'SHELXS-97 (Sheldrick, 1990)'
_diffrn_ambient_temperature 293(2)
_diffrn_measured_fraction_theta_full 0.973
_diffrn_measured_fraction_theta_max 0.973
_diffrn_radiation_monochromator graphite
_diffrn_radiation_source 'fine-focus sealed tube'
_diffrn_radiation_type MoK\a
_diffrn_radiation_wavelength 0.71073
_diffrn_reflns_av_R_equivalents 0.0817
_diffrn_reflns_av_unetI/netI 0.0995
_diffrn_reflns_limit_h_max 14
_diffrn_reflns_limit_h_min -18
_diffrn_reflns_limit_k_max 8
_diffrn_reflns_limit_k_min -11
_diffrn_reflns_limit_l_max 22
_diffrn_reflns_limit_l_min -22
_diffrn_reflns_number 9188
_diffrn_reflns_theta_full 25.00
_diffrn_reflns_theta_max 25.00
_diffrn_reflns_theta_min 3.01
_exptl_absorpt_coefficient_mu 0.085
_exptl_absorpt_correction_type none
_exptl_crystal_colour colourless
_exptl_crystal_density_diffrn 1.186
_exptl_crystal_density_method 'not measured'
_exptl_crystal_description plate
_exptl_crystal_F_000 1080
_exptl_crystal_size_max 0.3
_exptl_crystal_size_mid 0.2
_exptl_crystal_size_min 0.15
_refine_diff_density_max 0.405
_refine_diff_density_min -0.368
_refine_diff_density_rms 0.052
_refine_ls_extinction_method none
_refine_ls_goodness_of_fit_ref 1.434
_refine_ls_hydrogen_treatment mixed
_refine_ls_matrix_type full
_refine_ls_number_parameters 335
_refine_ls_number_reflns 4824
_refine_ls_number_restraints 0
_refine_ls_restrained_S_all 1.434
_refine_ls_R_factor_all 0.1532
_refine_ls_R_factor_gt 0.0895
_refine_ls_shift/su_max 0.000
_refine_ls_shift/su_mean 0.000
_refine_ls_structure_factor_coef Fsqd
_refine_ls_weighting_details 'calc w=1/[\s^2^(Fo^2^)+(0.0000P)^2^+0.0000P] where P=(Fo^2^+2Fc^2^)/3'
_refine_ls_weighting_scheme calc
_refine_ls_wR_factor_gt 0.1386
_refine_ls_wR_factor_ref 0.1624
_reflns_number_gt 2465
_reflns_number_total 4824
_reflns_threshold_expression >2sigma(I)
_cod_data_source_file c3dt51642c.txt
_cod_data_source_block 4
_cod_depositor_comments
;
The following automatic conversions were performed:

'_symmetry_cell_setting' value 'Monoclinic' changed to 'monoclinic'
according to /home/saulius/struct/CIF-dictionaries/cif_core.dic
dictionary named 'cif_core.dic' version 2.4.2 from 2011-04-26.

Automatic conversion script
Id: cif_fix_values 1891 2012-01-12 08:04:46Z andrius 
;
_cod_original_sg_symbol_H-M 'P2(1)/c  '
_cod_database_code 7023885

loop_
_symmetry_equiv_pos_as_xyz
'x, y, z'
'-x, y+1/2, -z+1/2'
'-x, -y, -z'
'x, -y-1/2, z-1/2'

loop_
_atom_site_label
_atom_site_type_symbol
_atom_site_fract_x
_atom_site_fract_y
_atom_site_fract_z
_atom_site_U_iso_or_equiv
_atom_site_adp_type
_atom_site_occupancy
_atom_site_symmetry_multiplicity
_atom_site_calc_flag
_atom_site_refinement_flags
N2 N 0.1543(2) 0.8236(4) 0.94543(14) 0.0525(9) Uani 1 1 d .
N4 N 0.0969(3) 0.5277(4) 0.67579(17) 0.0642(10) Uani 1 1 d .
N3 N -0.0838(3) 0.6578(4) 1.1289(2) 0.0722(11) Uani 1 1 d .
N1 N 0.3243(2) 0.9433(4) 1.0111(2) 0.0763(11) Uani 1 1 d .
O1 O 0.21558(17) 0.5989(3) 1.02510(13) 0.0652(9) Uani 1 1 d .
H1 H 0.2167 0.6635 0.9981 0.098 Uiso 1 1 calc R
O2 O 0.33637(17) 0.7465(4) 0.91556(14) 0.0761(10) Uani 1 1 d .
H2 H 0.3121 0.8058 0.9340 0.114 Uiso 1 1 calc R
O6 O 0.1239(2) 0.4377(4) 0.64240(15) 0.0893(11) Uani 1 1 d .
O5 O 0.0197(2) 0.5699(4) 0.65958(15) 0.0845(10) Uani 1 1 d .
O3 O -0.0751(2) 0.6271(4) 1.19257(18) 0.1056(13) Uani 1 1 d .
O4 O -0.1503(2) 0.7117(4) 1.09074(18) 0.1029(13) Uani 1 1 d .
C6 C 0.0672(2) 0.6805(4) 1.00911(17) 0.0496(10) Uani 1 1 d .
C8 C 0.1414(3) 0.5423(4) 1.11512(18) 0.0517(10) Uani 1 1 d .
C7 C 0.1417(2) 0.6082(4) 1.04990(19) 0.0519(11) Uani 1 1 d .
C11 C -0.0069(2) 0.6943(4) 1.03451(18) 0.0543(11) Uani 1 1 d .
H11 H -0.0562 0.7432 1.0086 0.065 Uiso 1 1 calc R
C21 C 0.1598(3) 0.5890(5) 0.73798(18) 0.0551(11) Uani 1 1 d .
C9 C 0.0649(3) 0.5605(4) 1.13899(19) 0.0553(11) Uani 1 1 d .
H9 H 0.0621 0.5221 1.1825 0.066 Uiso 1 1 calc R
C10 C -0.0069(2) 0.6346(4) 1.0992(2) 0.0525(10) Uani 1 1 d .
C18 C 0.2761(3) 0.6932(5) 0.85675(19) 0.0583(12) Uani 1 1 d .
C22 C 0.1314(2) 0.6929(4) 0.77406(19) 0.0543(11) Uani 1 1 d .
H22 H 0.0734 0.7260 0.7583 0.065 Uiso 1 1 calc R
C17 C 0.1893(3) 0.7481(5) 0.83404(19) 0.0533(11) Uani 1 1 d .
C12 C 0.2214(3) 0.4659(5) 1.15979(19) 0.0629(12) Uani 1 1 d .
C19 C 0.3063(3) 0.5866(5) 0.8193(2) 0.0604(12) Uani 1 1 d .
C16 C 0.1613(3) 0.8643(5) 0.87325(18) 0.0600(12) Uani 1 1 d .
H16A H 0.2043 0.9383 0.8780 0.072 Uiso 1 1 calc R
H16B H 0.1040 0.8985 0.8455 0.072 Uiso 1 1 calc R
C5 C 0.0707(2) 0.7430(5) 0.93865(17) 0.0604(12) Uani 1 1 d .
H5A H 0.0673 0.6706 0.9035 0.072 Uiso 1 1 calc R
H5B H 0.0195 0.8028 0.9216 0.072 Uiso 1 1 calc R
C20 C 0.2443(3) 0.5359(5) 0.75915(18) 0.0588(12) Uani 1 1 d .
H20 H 0.2604 0.4647 0.7329 0.071 Uiso 1 1 calc R
C4 C 0.1609(3) 0.9423(5) 0.99363(19) 0.0639(12) Uani 1 1 d .
H4A H 0.1175 0.9330 1.0216 0.077 Uiso 1 1 calc R
H4B H 0.1474 1.0258 0.9654 0.077 Uiso 1 1 calc R
C13 C 0.2492(3) 0.3477(5) 1.1149(2) 0.0759(14) Uani 1 1 d .
H13A H 0.2002 0.2852 1.0989 0.114 Uiso 1 1 calc R
H13B H 0.2995 0.2993 1.1442 0.114 Uiso 1 1 calc R
H13C H 0.2650 0.3861 1.0740 0.114 Uiso 1 1 calc R
C3 C 0.2523(3) 0.9523(7) 1.0430(3) 0.135(3) Uani 1 1 d .
H3A H 0.2569 1.0391 1.0684 0.163 Uiso 1 1 calc R
H3B H 0.2590 0.8798 1.0785 0.163 Uiso 1 1 calc R
C14 C 0.3004(3) 0.5661(5) 1.1862(2) 0.0917(16) Uani 1 1 d .
H14A H 0.3167 0.6049 1.1456 0.138 Uiso 1 1 calc R
H14B H 0.3505 0.5173 1.2156 0.138 Uiso 1 1 calc R
H14C H 0.2833 0.6383 1.2138 0.138 Uiso 1 1 calc R
C15 C 0.2015(3) 0.3951(5) 1.2261(2) 0.0921(18) Uani 1 1 d .
H15A H 0.1868 0.4635 1.2570 0.138 Uiso 1 1 calc R
H15B H 0.2532 0.3449 1.2519 0.138 Uiso 1 1 calc R
H15C H 0.1522 0.3331 1.2104 0.138 Uiso 1 1 calc R
C1 C 0.3451(4) 1.0757(7) 0.9853(3) 0.140(3) Uani 1 1 d .
H1A H 0.2910 1.1196 0.9592 0.211 Uiso 1 1 calc R
H1B H 0.3838 1.0633 0.9543 0.211 Uiso 1 1 calc R
H1C H 0.3743 1.1321 1.0254 0.211 Uiso 1 1 calc R
C23 C 0.3996(3) 0.5237(6) 0.8450(3) 0.0971(18) Uani 1 1 d .
C26 C 0.4160(3) 0.4133(7) 0.7940(3) 0.139(3) Uani 1 1 d .
H26A H 0.3770 0.3368 0.7943 0.208 Uiso 1 1 calc R
H26B H 0.4769 0.3832 0.8094 0.208 Uiso 1 1 calc R
H26C H 0.4044 0.4501 0.7463 0.208 Uiso 1 1 calc R
C25 C 0.4070(4) 0.4582(7) 0.9193(3) 0.151(3) Uani 1 1 d .
H25A H 0.3663 0.3823 0.9142 0.227 Uiso 1 1 calc R
H25B H 0.3925 0.5254 0.9509 0.227 Uiso 1 1 calc R
H25C H 0.4669 0.4260 0.9391 0.227 Uiso 1 1 calc R
C24 C 0.4711(3) 0.6357(7) 0.8512(4) 0.156(3) Uani 1 1 d .
H24A H 0.5292 0.5960 0.8696 0.234 Uiso 1 1 calc R
H24B H 0.4619 0.7064 0.8832 0.234 Uiso 1 1 calc R
H24C H 0.4668 0.6745 0.8047 0.234 Uiso 1 1 calc R
C2 C 0.4046(4) 0.8949(8) 1.0621(3) 0.162(3) Uani 1 1 d .
H2A H 0.4242 0.9623 1.0992 0.244 Uiso 1 1 calc R
H2B H 0.4505 0.8800 1.0379 0.244 Uiso 1 1 calc R
H2C H 0.3920 0.8102 1.0831 0.244 Uiso 1 1 calc R

loop_
_atom_site_aniso_label
_atom_site_aniso_U_11
_atom_site_aniso_U_22
_atom_site_aniso_U_33
_atom_site_aniso_U_23
_atom_site_aniso_U_13
_atom_site_aniso_U_12
N2 0.055(2) 0.057(2) 0.0487(18) 0.0022(17) 0.0193(15) 0.0023(18)
N4 0.067(3) 0.069(3) 0.054(2) 0.006(2) 0.013(2) -0.013(2)
N3 0.063(3) 0.076(3) 0.088(3) 0.002(2) 0.038(2) -0.008(2)
N1 0.064(3) 0.071(3) 0.096(3) -0.010(2) 0.024(2) -0.003(2)
O1 0.0580(18) 0.075(3) 0.0672(19) 0.0073(15) 0.0250(15) 0.0112(17)
O2 0.0583(19) 0.091(3) 0.0742(18) -0.0250(17) 0.0094(15) 0.0055(19)
O6 0.087(2) 0.110(3) 0.069(2) -0.023(2) 0.0171(17) -0.018(2)
O5 0.064(2) 0.081(3) 0.089(2) 0.0046(19) -0.0141(17) -0.011(2)
O3 0.097(3) 0.136(4) 0.106(2) 0.037(2) 0.066(2) 0.013(2)
O4 0.050(2) 0.148(4) 0.114(3) 0.012(3) 0.0291(19) 0.018(2)
C6 0.052(2) 0.051(3) 0.047(2) -0.0049(19) 0.0140(19) 0.003(2)
C8 0.059(3) 0.046(3) 0.047(2) -0.004(2) 0.0082(19) 0.006(2)
C7 0.051(3) 0.051(3) 0.057(2) -0.005(2) 0.020(2) 0.002(2)
C11 0.047(2) 0.057(3) 0.058(2) 0.001(2) 0.0123(19) -0.001(2)
C21 0.053(3) 0.069(3) 0.042(2) 0.003(2) 0.0083(19) -0.011(2)
C9 0.065(3) 0.051(3) 0.053(2) -0.008(2) 0.020(2) -0.007(2)
C10 0.046(2) 0.049(3) 0.067(3) -0.003(2) 0.022(2) -0.001(2)
C18 0.053(3) 0.073(4) 0.049(2) -0.002(2) 0.0134(19) -0.004(2)
C22 0.046(2) 0.065(3) 0.053(2) 0.007(2) 0.0150(19) 0.002(2)
C17 0.054(3) 0.059(3) 0.050(2) 0.004(2) 0.021(2) 0.003(2)
C12 0.072(3) 0.059(3) 0.055(2) -0.001(2) 0.014(2) 0.013(3)
C19 0.051(3) 0.069(3) 0.061(2) -0.012(2) 0.013(2) 0.004(2)
C16 0.064(3) 0.064(3) 0.057(2) 0.010(2) 0.025(2) 0.010(2)
C5 0.058(3) 0.071(3) 0.050(2) 0.000(2) 0.0106(19) 0.002(3)
C20 0.057(3) 0.070(3) 0.051(2) -0.005(2) 0.017(2) 0.000(2)
C4 0.063(3) 0.068(3) 0.063(2) -0.004(2) 0.021(2) 0.009(3)
C13 0.089(4) 0.060(3) 0.074(3) -0.007(2) 0.015(2) 0.029(3)
C3 0.088(4) 0.165(7) 0.172(5) -0.112(5) 0.066(4) -0.047(4)
C14 0.072(3) 0.099(5) 0.091(3) -0.011(3) -0.003(3) 0.015(3)
C15 0.109(4) 0.102(5) 0.064(3) 0.018(3) 0.020(3) 0.041(4)
C1 0.166(7) 0.104(6) 0.166(6) -0.030(5) 0.070(5) -0.055(5)
C23 0.059(3) 0.108(5) 0.109(4) -0.038(4) -0.005(3) 0.024(3)
C26 0.074(4) 0.160(7) 0.164(5) -0.086(5) -0.003(3) 0.045(4)
C25 0.144(6) 0.143(7) 0.124(5) -0.003(5) -0.041(4) 0.059(5)
C24 0.046(3) 0.166(7) 0.252(7) -0.099(6) 0.033(4) -0.013(4)
C2 0.141(6) 0.167(8) 0.138(5) -0.051(5) -0.039(5) 0.038(6)

loop_
_atom_type_symbol
_atom_type_description
_atom_type_scat_dispersion_real
_atom_type_scat_dispersion_imag
_atom_type_scat_source
C C 0.0033 0.0016 'International Tables Vol C Tables 4.2.6.8 and 6.1.1.4'
H H 0.0000 0.0000 'International Tables Vol C Tables 4.2.6.8 and 6.1.1.4'
N N 0.0061 0.0033 'International Tables Vol C Tables 4.2.6.8 and 6.1.1.4'
O O 0.0106 0.0060 'International Tables Vol C Tables 4.2.6.8 and 6.1.1.4'

loop_
_geom_angle_atom_site_label_1
_geom_angle_atom_site_label_2
_geom_angle_atom_site_label_3
_geom_angle
C4 N2 C16 112.0(3)
C4 N2 C5 112.6(3)
C16 N2 C5 109.5(3)
O5 N4 O6 123.4(4)
O5 N4 C21 118.1(4)
O6 N4 C21 118.4(4)
O4 N3 O3 124.0(4)
O4 N3 C10 118.5(4)
O3 N3 C10 117.4(4)
C3 N1 C1 111.5(5)
C3 N1 C2 111.2(5)
C1 N1 C2 107.1(5)
C11 C6 C7 119.6(3)
C11 C6 C5 121.0(4)
C7 C6 C5 119.4(3)
C9 C8 C7 115.9(4)
C9 C8 C12 121.3(4)
C7 C8 C12 122.5(3)
O1 C7 C8 118.9(4)
O1 C7 C6 118.9(3)
C8 C7 C6 122.1(3)
C6 C11 C10 118.8(4)
C20 C21 C22 122.7(4)
C20 C21 N4 118.3(4)
C22 C21 N4 119.0(4)
C10 C9 C8 121.2(4)
C9 C10 C11 122.3(3)
C9 C10 N3 119.0(4)
C11 C10 N3 118.7(4)
O2 C18 C19 117.1(4)
O2 C18 C17 120.3(4)
C19 C18 C17 122.5(4)
C21 C22 C17 119.4(4)
C22 C17 C18 118.4(4)
C22 C17 C16 120.7(4)
C18 C17 C16 120.8(4)
C8 C12 C14 110.0(4)
C8 C12 C15 112.2(3)
C14 C12 C15 108.6(3)
C8 C12 C13 110.5(3)
C14 C12 C13 109.7(4)
C15 C12 C13 105.8(4)
C20 C19 C18 115.9(4)
C20 C19 C23 121.2(4)
C18 C19 C23 122.7(4)
N2 C16 C17 112.2(3)
N2 C5 C6 111.6(3)
C21 C20 C19 121.0(4)
N2 C4 C3 110.7(3)
N1 C3 C4 116.6(4)
C24 C23 C19 110.2(5)
C24 C23 C26 108.2(5)
C19 C23 C26 112.1(4)
C24 C23 C25 110.0(5)
C19 C23 C25 107.5(4)
C26 C23 C25 108.8(5)

loop_
_geom_bond_atom_site_label_1
_geom_bond_atom_site_label_2
_geom_bond_distance
N2 C4 1.470(5)
N2 C16 1.479(4)
N2 C5 1.493(4)
N4 O5 1.227(4)
N4 O6 1.224(4)
N4 C21 1.463(5)
N3 O4 1.220(4)
N3 O3 1.237(4)
N3 C10 1.469(4)
N1 C3 1.411(5)
N1 C1 1.448(7)
N1 C2 1.451(6)
O1 C7 1.355(4)
O2 C18 1.371(4)
C6 C11 1.368(4)
C6 C7 1.406(5)
C6 C5 1.503(5)
C8 C9 1.391(5)
C8 C7 1.414(5)
C8 C12 1.511(5)
C11 C10 1.377(5)
C21 C20 1.369(5)
C21 C22 1.364(5)
C9 C10 1.380(5)
C18 C19 1.411(5)
C18 C17 1.409(5)
C22 C17 1.377(5)
C17 C16 1.487(5)
C12 C14 1.546(6)
C12 C15 1.554(5)
C12 C13 1.567(5)
C19 C20 1.392(5)
C19 C23 1.531(6)
C4 C3 1.493(6)
C23 C24 1.537(7)
C23 C26 1.522(6)
C23 C25 1.547(7)
